data_4021437
loop_
_publ_author_name
'Ibrahim Eryazici'
'Charles N. Moorefield'
'Semih Durmus'
'George R. Newkome'

_publ_section_title
;
 Synthesis and Single-Crystal X-ray Characterization of
 4,4' '-Functionalized 4'-(4-Bromophenyl)-2,2':6',2' '-terpyridines
;
_journal_name_full 'Journal of Organic Chemistry'
_journal_page_first 1009
_journal_page_last 1014
_journal_paper_doi 10.1021/jo052036l
_journal_volume 71
_journal_year 2006
_chemical_formula_moiety 'C16 H12 Br N O3'
_chemical_formula_sum 'C16 H12 Br N O3'
_chemical_formula_weight 346.18
_chemical_name_systematic
; 
 ? 
;
_space_group_IT_number 14
_symmetry_cell_setting monoclinic
_symmetry_space_group_name_Hall '-P 2yn'
_symmetry_space_group_name_H-M 'P 1 21/n 1'
_atom_sites_solution_hydrogens geom
_atom_sites_solution_primary direct
_atom_sites_solution_secondary difmap
_audit_creation_method SHELXL-97
_cell_angle_alpha 90.00
_cell_angle_beta 108.404(14)
_cell_angle_gamma 90.00
_cell_formula_units_Z 4
_cell_length_a 6.985(7)
_cell_length_b 23.00(2)
_cell_length_c 9.252(9)
_cell_measurement_reflns_used 2506
_cell_measurement_temperature 100(2)
_cell_measurement_theta_max 26.59
_cell_measurement_theta_min 2.92
_cell_volume 1411(2)
_computing_cell_refinement 'Bruker SMART'
_computing_data_collection 'Bruker SMART'
_computing_data_reduction 'Bruker SAINT'
_computing_molecular_graphics 'Bruker SHELXTL'
_computing_publication_material 'Bruker SHELXTL'
_computing_structure_refinement 'SHELXL-97 (Sheldrick, 1997)'
_computing_structure_solution 'SHELXS-97 (Sheldrick, 1990)'
_diffrn_ambient_temperature 100(2)
_diffrn_measured_fraction_theta_full 0.930
_diffrn_measured_fraction_theta_max 0.930
_diffrn_measurement_device_type 'CCD area detector'
_diffrn_measurement_method 'phi and omega scans'
_diffrn_radiation_monochromator graphite
_diffrn_radiation_source 'fine-focus sealed tube'
_diffrn_radiation_type MoK\a
_diffrn_radiation_wavelength 0.71073
_diffrn_reflns_av_R_equivalents 0.0768
_diffrn_reflns_av_sigmaI/netI 0.0893
_diffrn_reflns_limit_h_max 9
_diffrn_reflns_limit_h_min -8
_diffrn_reflns_limit_k_max 29
_diffrn_reflns_limit_k_min -29
_diffrn_reflns_limit_l_max 11
_diffrn_reflns_limit_l_min -11
_diffrn_reflns_number 11576
_diffrn_reflns_theta_full 28.32
_diffrn_reflns_theta_max 28.32
_diffrn_reflns_theta_min 1.77
_exptl_absorpt_coefficient_mu 2.923
_exptl_absorpt_correction_type multi-scan
_exptl_absorpt_process_details SADABS
_exptl_crystal_colour colorless
_exptl_crystal_density_diffrn 1.630
_exptl_crystal_density_meas 0
_exptl_crystal_density_method 'not measured'
_exptl_crystal_description needle
_exptl_crystal_F_000 696
_exptl_crystal_size_max 0.25
_exptl_crystal_size_mid 0.09
_exptl_crystal_size_min 0.08
_refine_diff_density_max 0.736
_refine_diff_density_min -0.853
_refine_diff_density_rms 0.108
_refine_ls_extinction_method none
_refine_ls_goodness_of_fit_ref 0.906
_refine_ls_hydrogen_treatment mixed
_refine_ls_matrix_type full
_refine_ls_number_parameters 238
_refine_ls_number_reflns 3275
_refine_ls_number_restraints 0
_refine_ls_restrained_S_all 0.906
_refine_ls_R_factor_all 0.0809
_refine_ls_R_factor_gt 0.0435
_refine_ls_shift/su_max 0.001
_refine_ls_shift/su_mean 0.000
_refine_ls_structure_factor_coef Fsqd
_refine_ls_weighting_details 'calc w=1/[\s^2^(Fo^2^)+(0.0401P)^2^+0.0000P] where P=(Fo^2^+2Fc^2^)/3'
_refine_ls_weighting_scheme calc
_refine_ls_wR_factor_gt 0.0835
_refine_ls_wR_factor_ref 0.0912
_reflns_number_gt 2117
_reflns_number_total 3275
_reflns_threshold_expression >2sigma(I)
_cod_data_source_file jo052036lsi20050928_013327.cif
_cod_depositor_comments
;
The following automatic conversions were performed:
'_symmetry_cell_setting' value 'Monoclinic' changed to 'monoclinic'
according to '/home/saulius/struct/CIF-dictionaries/cif_core.dic'
dictionary named 'cif_core.dic' version 2.4.1 from
2010-06-29.

'_exptl_absorpt_correction_type' value 'MULTI-SCAN' changed
to 'multi-scan' according to
'/home/saulius/struct/CIF-dictionaries/cif_core.dic' dictionary named
'cif_core.dic' version 2.4.1 from 2010-06-29.

Automatic conversion script
Id: cif_fix_enum 1527 2010-12-29 10:47:43Z saulius 
;
_cod_original_sg_symbol_H-M 'P 21/n'
_cod_database_code 4021437

loop_
_symmetry_equiv_pos_as_xyz
'x, y, z'
'-x+1/2, y+1/2, -z+1/2'
'-x, -y, -z'
'x-1/2, -y-1/2, z-1/2'

loop_
_atom_site_label
_atom_site_type_symbol
_atom_site_fract_x
_atom_site_fract_y
_atom_site_fract_z
_atom_site_U_iso_or_equiv
_atom_site_adp_type
_atom_site_occupancy
_atom_site_symmetry_multiplicity
_atom_site_calc_flag
Br1 Br 0.82705(5) 0.151314(16) 1.31874(3) 0.02914(13) Uani 1 1 d
O1 O 0.3709(4) 0.04942(10) 0.3399(2) 0.0398(7) Uani 1 1 d
O2 O 0.0150(4) 0.15299(10) -0.3243(2) 0.0323(6) Uani 1 1 d
O3 O 0.0540(4) 0.06544(9) -0.2089(2) 0.0285(6) Uani 1 1 d
N1 N 0.2924(4) 0.19787(11) 0.2384(3) 0.0209(6) Uani 1 1 d
C1 C 0.7133(5) 0.13550(14) 1.1067(3) 0.0237(8) Uani 1 1 d
C2 C 0.6470(5) 0.18087(16) 1.0030(4) 0.0248(8) Uani 1 1 d
C3 C 0.5692(5) 0.16869(15) 0.8492(4) 0.0224(8) Uani 1 1 d
C4 C 0.5588(5) 0.11137(14) 0.7955(4) 0.0227(8) Uani 1 1 d
C5 C 0.6226(6) 0.06683(15) 0.9029(4) 0.0269(8) Uani 1 1 d
C6 C 0.6994(6) 0.07841(16) 1.0576(4) 0.0287(8) Uani 1 1 d
C7 C 0.4847(5) 0.09525(16) 0.6326(4) 0.0247(8) Uani 1 1 d
C8 C 0.4153(5) 0.12823(16) 0.5116(4) 0.0235(8) Uani 1 1 d
C9 C 0.3584(5) 0.10186(15) 0.3576(4) 0.0252(8) Uani 1 1 d
C10 C 0.2804(5) 0.13977(13) 0.2188(3) 0.0203(7) Uani 1 1 d
C11 C 0.2271(5) 0.23070(15) 0.1129(4) 0.0232(8) Uani 1 1 d
C12 C 0.1487(5) 0.20809(15) -0.0334(4) 0.0226(8) Uani 1 1 d
C13 C 0.1375(5) 0.14814(14) -0.0522(3) 0.0210(7) Uani 1 1 d
C14 C 0.2040(5) 0.11347(15) 0.0759(3) 0.0207(7) Uani 1 1 d
C15 C 0.0604(5) 0.12397(15) -0.2107(4) 0.0232(8) Uani 1 1 d
C16 C -0.0132(7) 0.03834(19) -0.3588(4) 0.0324(9) Uani 1 1 d
H2 H 0.650(5) 0.2190(15) 1.035(4) 0.032(10) Uiso 1 1 d
H3 H 0.527(5) 0.2011(15) 0.788(4) 0.035(10) Uiso 1 1 d
H5 H 0.612(5) 0.0297(14) 0.867(4) 0.023(9) Uiso 1 1 d
H6 H 0.731(4) 0.0456(12) 1.121(3) 0.003(7) Uiso 1 1 d
H7 H 0.496(4) 0.0598(12) 0.618(3) 0.006(8) Uiso 1 1 d
H8 H 0.405(4) 0.1655(12) 0.518(3) 0.007(8) Uiso 1 1 d
H11 H 0.235(4) 0.2723(14) 0.131(3) 0.021(9) Uiso 1 1 d
H12 H 0.105(5) 0.2329(13) -0.115(4) 0.021(9) Uiso 1 1 d
H14 H 0.184(5) 0.0718(15) 0.068(4) 0.037(11) Uiso 1 1 d
H16A H -0.157(5) 0.0527(14) -0.415(4) 0.031(10) Uiso 1 1 d
H16B H -0.021(6) -0.0023(18) -0.339(4) 0.049(13) Uiso 1 1 d
H16C H 0.085(6) 0.0476(17) -0.399(5) 0.051(13) Uiso 1 1 d

loop_
_atom_site_aniso_label
_atom_site_aniso_U_11
_atom_site_aniso_U_22
_atom_site_aniso_U_33
_atom_site_aniso_U_23
_atom_site_aniso_U_13
_atom_site_aniso_U_12
Br1 0.0307(2) 0.0406(2) 0.01595(16) -0.00426(16) 0.00701(14) 0.00213(18)
O1 0.072(2) 0.0226(15) 0.0217(13) 0.0000(11) 0.0109(13) 0.0011(14)
O2 0.0460(17) 0.0297(14) 0.0185(12) -0.0010(11) 0.0067(11) 0.0075(13)
O3 0.0439(16) 0.0235(14) 0.0165(11) -0.0048(10) 0.0072(11) -0.0017(12)
N1 0.0280(17) 0.0200(15) 0.0167(14) -0.0018(11) 0.0099(12) -0.0008(12)
C1 0.030(2) 0.032(2) 0.0136(15) -0.0040(14) 0.0136(14) -0.0027(15)
C2 0.029(2) 0.024(2) 0.0254(18) -0.0057(16) 0.0144(16) -0.0016(16)
C3 0.030(2) 0.0199(19) 0.0210(16) 0.0039(15) 0.0128(15) 0.0006(15)
C4 0.026(2) 0.0257(19) 0.0188(16) 0.0035(14) 0.0103(15) 0.0002(15)
C5 0.041(2) 0.018(2) 0.0227(18) -0.0011(15) 0.0122(17) 0.0005(16)
C6 0.038(2) 0.027(2) 0.0216(17) 0.0044(16) 0.0103(17) 0.0063(17)
C7 0.033(2) 0.019(2) 0.0263(18) -0.0015(16) 0.0154(16) -0.0001(17)
C8 0.031(2) 0.023(2) 0.0172(16) -0.0047(15) 0.0094(15) -0.0001(16)
C9 0.035(2) 0.023(2) 0.0186(16) 0.0008(14) 0.0103(16) -0.0008(16)
C10 0.027(2) 0.0188(19) 0.0169(15) 0.0004(13) 0.0090(14) -0.0009(14)
C11 0.028(2) 0.0178(19) 0.0250(17) 0.0003(15) 0.0102(15) 0.0006(15)
C12 0.021(2) 0.027(2) 0.0195(17) 0.0042(15) 0.0070(15) 0.0063(15)
C13 0.0238(19) 0.0234(19) 0.0165(15) -0.0026(14) 0.0072(13) 0.0003(15)
C14 0.028(2) 0.0167(19) 0.0172(16) -0.0025(14) 0.0073(15) -0.0016(15)
C15 0.023(2) 0.028(2) 0.0186(17) -0.0029(15) 0.0058(15) 0.0037(15)
C16 0.039(3) 0.034(3) 0.0202(18) -0.0111(17) 0.0046(18) 0.000(2)

loop_
_atom_type_symbol
_atom_type_description
_atom_type_scat_dispersion_real
_atom_type_scat_dispersion_imag
_atom_type_scat_source
C C 0.0033 0.0016 'International Tables Vol C Tables 4.2.6.8 and 6.1.1.4'
H H 0.0000 0.0000 'International Tables Vol C Tables 4.2.6.8 and 6.1.1.4'
N N 0.0061 0.0033 'International Tables Vol C Tables 4.2.6.8 and 6.1.1.4'
O O 0.0106 0.0060 'International Tables Vol C Tables 4.2.6.8 and 6.1.1.4'
Br Br -0.2901 2.4595 'International Tables Vol C Tables 4.2.6.8 and 6.1.1.4'

loop_
_geom_angle_atom_site_label_1
_geom_angle_atom_site_label_2
_geom_angle_atom_site_label_3
_geom_angle
C15 O3 C16 114.7(3)
C11 N1 C10 116.9(3)
C6 C1 C2 120.7(3)
C6 C1 Br1 118.9(2)
C2 C1 Br1 120.4(3)
C3 C2 C1 119.6(3)
C2 C3 C4 121.0(3)
C5 C4 C3 117.9(3)
C5 C4 C7 118.1(3)
C3 C4 C7 124.0(3)
C6 C5 C4 121.7(3)
C1 C6 C5 119.1(3)
C8 C7 C4 129.9(3)
C7 C8 C9 119.9(3)
O1 C9 C8 121.5(3)
O1 C9 C10 118.6(3)
C8 C9 C10 119.9(3)
N1 C10 C14 123.1(3)
N1 C10 C9 118.0(3)
C14 C10 C9 118.9(3)
N1 C11 C12 123.7(3)
C13 C12 C11 118.8(3)
C14 C13 C12 118.4(3)
C14 C13 C15 123.0(3)
C12 C13 C15 118.6(3)
C13 C14 C10 119.1(3)
O2 C15 O3 124.5(3)
O2 C15 C13 124.3(3)
O3 C15 C13 111.2(3)

loop_
_geom_bond_atom_site_label_1
_geom_bond_atom_site_label_2
_geom_bond_distance
Br1 C1 1.905(3)
O1 C9 1.224(4)
O2 C15 1.200(4)
O3 C15 1.347(4)
O3 C16 1.457(4)
N1 C11 1.339(4)
N1 C10 1.348(4)
C1 C6 1.383(5)
C1 C2 1.394(5)
C2 C3 1.383(5)
C3 C4 1.403(5)
C4 C5 1.399(5)
C4 C7 1.477(5)
C5 C6 1.386(5)
C7 C8 1.312(5)
C8 C9 1.483(4)
C9 C10 1.505(4)
C10 C14 1.398(4)
C11 C12 1.391(5)
C12 C13 1.389(5)
C13 C14 1.382(4)
C13 C15 1.500(4)

loop_
_cod_related_entry_id
_cod_related_entry_database
_cod_related_entry_code
1 ChemSpider 9813523
